data_2239014
loop_
_publ_author_name
'Chelghoum, Meryem'
'Bouraiou, Abdelmalek'
'Bouacida, Sofiane'
'Bahnous, Mebarek'
'Belfaitah, Ali'

_publ_section_title
;
 2-(4-Chlorophenyl)-2,3-dihydroquinolin-4(1<i>H</i>)-one
;
_journal_coeditor_code TK5289
_journal_issue 2
_journal_name_full 'Acta Crystallographica Section E'
_journal_page_first o202
_journal_page_last o203
_journal_paper_doi 10.1107/S1600536814001548
_journal_volume 70
_journal_year 2014
_chemical_formula_iupac 'C15 H12 Cl N O'
_chemical_formula_moiety 'C15 H12 Cl N O'
_chemical_formula_sum 'C15 H12 Cl N O'
_chemical_formula_weight 257.71
_chemical_name_systematic
;
2-(4-Chlorophenyl)-2,3-dihydroquinolin-4(1<i>H</i>)-one
;
_space_group_IT_number 15
_symmetry_cell_setting monoclinic
_symmetry_space_group_name_Hall '-C 2yc'
_symmetry_space_group_name_H-M 'C 1 2/c 1'
_atom_sites_solution_hydrogens geom
_atom_sites_solution_primary direct
_atom_sites_solution_secondary difmap
_audit_conform_dict_name cif_core.dic
_audit_conform_dict_version 2.3
_audit_creation_method 'WinGX routine CIF_UPDATE'
_cell_angle_alpha 90
_cell_angle_beta 105.486(6)
_cell_angle_gamma 90
_cell_formula_units_Z 8
_cell_length_a 17.703(2)
_cell_length_b 10.7537(17)
_cell_length_c 13.658(2)
_cell_measurement_reflns_used 5286
_cell_measurement_temperature 150(2)
_cell_measurement_theta_max 27.18
_cell_measurement_theta_min 2.39
_cell_volume 2505.7(6)
_computing_cell_refinement 'SAINT (Bruker, 2001)'
_computing_data_collection 'SMART (Bruker, 2001)'
_computing_data_reduction 'SAINT (Bruker, 2001)'
_computing_molecular_graphics
;
ORTEP-3 for Windows (Farrugia, 2012) and
DIAMOND (Brandenburg & Berndt, 2001)
;
_computing_publication_material
;
WinGX (Farrugia, 2012)
;
_computing_structure_refinement 'SHELXL97 (Sheldrick, 2008)'
_computing_structure_solution 'SIR2002 (Burla <i>et al.</i>, 2005)'
_diffrn_ambient_temperature 150(2)
_diffrn_measured_fraction_theta_full 0.997
_diffrn_measured_fraction_theta_max 0.997
_diffrn_measurement_device_type 'Bruker APEXII'
_diffrn_measurement_method 'CCD rotation images, thin slices'
_diffrn_radiation_monochromator graphite
_diffrn_radiation_type MoK\a
_diffrn_radiation_wavelength 0.71073
_diffrn_reflns_av_R_equivalents 0.037
_diffrn_reflns_limit_h_max 21
_diffrn_reflns_limit_h_min -22
_diffrn_reflns_limit_k_max 13
_diffrn_reflns_limit_k_min -13
_diffrn_reflns_limit_l_max 17
_diffrn_reflns_limit_l_min -16
_diffrn_reflns_number 15688
_diffrn_reflns_theta_full 27.46
_diffrn_reflns_theta_max 27.46
_diffrn_reflns_theta_min 2.53
_exptl_absorpt_coefficient_mu 0.291
_exptl_absorpt_correction_T_max 0.983
_exptl_absorpt_correction_T_min 0.932
_exptl_absorpt_correction_type multi-scan
_exptl_absorpt_process_details
;
(SADABS; Sheldrick, 2002)
;
_exptl_crystal_colour colourless
_exptl_crystal_density_diffrn 1.366
_exptl_crystal_density_method 'not measured'
_exptl_crystal_description prism
_exptl_crystal_F_000 1072
_exptl_crystal_size_max 0.17
_exptl_crystal_size_mid 0.12
_exptl_crystal_size_min 0.06
_refine_diff_density_max 0.527
_refine_diff_density_min -0.387
_refine_ls_extinction_method none
_refine_ls_goodness_of_fit_ref 1.075
_refine_ls_hydrogen_treatment mixed
_refine_ls_matrix_type full
_refine_ls_number_parameters 166
_refine_ls_number_reflns 2852
_refine_ls_number_restraints 0
_refine_ls_restrained_S_all 1.075
_refine_ls_R_factor_all 0.057
_refine_ls_R_factor_gt 0.0449
_refine_ls_shift/su_max 0.001
_refine_ls_shift/su_mean 0
_refine_ls_structure_factor_coef Fsqd
_refine_ls_weighting_details 'calc w=1/[\s^2^(Fo^2^)+(0.0328P)^2^+4.0966P] where P=(Fo^2^+2Fc^2^)/3'
_refine_ls_weighting_scheme calc
_refine_ls_wR_factor_gt 0.1017
_refine_ls_wR_factor_ref 0.1073
_reflns_number_gt 2314
_reflns_number_total 2852
_reflns_threshold_expression I>2\s(I)
_cod_data_source_file tk5289sup1.cif
_cod_data_source_block I
_cod_original_cell_volume 2505.8(6)
_cod_original_sg_symbol_H-M 'C 2/c'
_cod_database_code 2239014
_cod_database_fobs_code 2239014

loop_
_space_group_symop_operation_xyz
'x, y, z'
'-x, y, -z+1/2'
'x+1/2, y+1/2, z'
'-x+1/2, y+1/2, -z+1/2'
'-x, -y, -z'
'x, -y, z-1/2'
'-x+1/2, -y+1/2, -z'
'x+1/2, -y+1/2, z-1/2'

loop_
_atom_site_type_symbol
_atom_site_label
_atom_site_fract_x
_atom_site_fract_y
_atom_site_fract_z
_atom_site_U_iso_or_equiv
_atom_site_adp_type
_atom_site_calc_flag
_atom_site_refinement_flags
_atom_site_occupancy
_atom_site_symmetry_multiplicity
C C1 0.14660(10) 1.07351(16) 0.61189(13) 0.0207(4) Uani d . 1 1
C C2 0.17699(11) 1.17882(17) 0.57430(14) 0.0245(4) Uani d . 1 1
H H2 0.1876 1.1752 0.5112 0.029 Uiso calc R 1 1
C C3 0.19115(11) 1.28710(18) 0.63005(15) 0.0281(4) Uani d . 1 1
H H3 0.2118 1.3555 0.6044 0.034 Uiso calc R 1 1
C C4 0.17487(12) 1.29588(18) 0.72502(15) 0.0307(4) Uani d . 1 1
H H4 0.1839 1.3697 0.7618 0.037 Uiso calc R 1 1
C C5 0.14538(11) 1.19394(18) 0.76280(14) 0.0283(4) Uani d . 1 1
H H5 0.1343 1.1994 0.8255 0.034 Uiso calc R 1 1
C C6 0.13150(10) 1.08117(16) 0.70848(13) 0.0225(4) Uani d . 1 1
C C7 0.10478(11) 0.97037(18) 0.75251(13) 0.0271(4) Uani d . 1 1
C C8 0.09756(12) 0.85216(18) 0.69154(13) 0.0282(4) Uani d . 1 1
H H8A 0.0563 0.8016 0.7056 0.034 Uiso calc R 1 1
H H8B 0.1462 0.806 0.7138 0.034 Uiso calc R 1 1
C C9 0.07953(11) 0.87276(17) 0.57716(13) 0.0256(4) Uani d . 1 1
H H9 0.0258 0.904 0.5523 0.031 Uiso calc R 1 1
C C10 0.08698(11) 0.75256(16) 0.52145(13) 0.0241(4) Uani d . 1 1
C C11 0.02108(12) 0.69804(18) 0.45834(15) 0.0315(4) Uani d . 1 1
H H11 -0.0276 0.7351 0.4508 0.038 Uiso calc R 1 1
C C12 0.02618(12) 0.58890(19) 0.40597(16) 0.0329(5) Uani d . 1 1
H H12 -0.0186 0.5527 0.364 0.04 Uiso calc R 1 1
C C13 0.09869(11) 0.53526(16) 0.41728(14) 0.0264(4) Uani d . 1 1
C C14 0.16620(11) 0.58739(18) 0.47938(14) 0.0277(4) Uani d . 1 1
H H14 0.2148 0.5505 0.4858 0.033 Uiso calc R 1 1
C C15 0.15978(11) 0.69599(18) 0.53192(14) 0.0274(4) Uani d . 1 1
H H15 0.2045 0.7314 0.5746 0.033 Uiso calc R 1 1
N N1 0.13339(9) 0.96526(14) 0.55585(11) 0.0224(3) Uani d . 1 1
H H1N 0.1307(12) 0.9735(19) 0.4941(16) 0.027 Uiso d . 1 1
O O1 0.09352(10) 0.96926(14) 0.83773(10) 0.0422(4) Uani d . 1 1
Cl Cl1 0.10656(4) 0.39956(5) 0.35097(4) 0.04532(18) Uani d . 1 1

loop_
_atom_site_aniso_label
_atom_site_aniso_U_11
_atom_site_aniso_U_22
_atom_site_aniso_U_33
_atom_site_aniso_U_12
_atom_site_aniso_U_13
_atom_site_aniso_U_23
C1 0.0211(8) 0.0223(9) 0.0191(8) 0.0041(7) 0.0061(7) 0.0013(7)
C2 0.0264(9) 0.0259(9) 0.0238(9) 0.0020(7) 0.0112(7) 0.0023(7)
C3 0.0274(10) 0.0244(9) 0.0338(10) -0.0023(8) 0.0103(8) 0.0022(8)
C4 0.0348(11) 0.0257(10) 0.0300(10) -0.0025(8) 0.0060(8) -0.0080(8)
C5 0.0340(11) 0.0308(10) 0.0197(9) -0.0009(8) 0.0068(8) -0.0045(7)
C6 0.0258(9) 0.0243(9) 0.0168(8) 0.0013(7) 0.0048(7) -0.0003(7)
C7 0.0368(11) 0.0291(10) 0.0161(8) -0.0002(8) 0.0083(7) 0.0010(7)
C8 0.0415(11) 0.0256(9) 0.0203(9) -0.0012(8) 0.0133(8) 0.0025(7)
C9 0.0315(10) 0.0250(9) 0.0224(9) 0.0014(7) 0.0106(7) 0.0013(7)
C10 0.0345(10) 0.0206(9) 0.0210(8) 0.0002(7) 0.0142(7) 0.0013(7)
C11 0.0282(10) 0.0289(10) 0.0377(11) 0.0059(8) 0.0092(8) -0.0023(8)
C12 0.0286(10) 0.0291(10) 0.0370(11) 0.0013(8) 0.0017(8) -0.0054(8)
C13 0.0367(10) 0.0182(9) 0.0253(9) 0.0036(7) 0.0098(8) -0.0026(7)
C14 0.0260(9) 0.0271(10) 0.0305(10) 0.0054(8) 0.0085(8) 0.0040(8)
C15 0.0272(10) 0.0296(10) 0.0244(9) -0.0061(8) 0.0049(7) -0.0003(7)
N1 0.0332(8) 0.0215(8) 0.0154(7) 0.0008(6) 0.0118(6) 0.0012(6)
O1 0.0737(11) 0.0384(8) 0.0198(7) -0.0086(8) 0.0219(7) -0.0018(6)
Cl1 0.0608(4) 0.0271(3) 0.0468(3) 0.0075(2) 0.0122(3) -0.0135(2)

loop_
_atom_type_symbol
_atom_type_description
_atom_type_scat_dispersion_real
_atom_type_scat_dispersion_imag
_atom_type_scat_source
C C 0.0033 0.0016 'International Tables Vol C Tables 4.2.6.8 and 6.1.1.4'
H H 0 0 'International Tables Vol C Tables 4.2.6.8 and 6.1.1.4'
N N 0.0061 0.0033 'International Tables Vol C Tables 4.2.6.8 and 6.1.1.4'
O O 0.0106 0.006 'International Tables Vol C Tables 4.2.6.8 and 6.1.1.4'
Cl Cl 0.1484 0.1585 'International Tables Vol C Tables 4.2.6.8 and 6.1.1.4'

loop_
_geom_angle_atom_site_label_1
_geom_angle_atom_site_label_2
_geom_angle_atom_site_label_3
_geom_angle
N1 C1 C2 120.10(15)
N1 C1 C6 121.33(15)
C2 C1 C6 118.56(16)
C3 C2 C1 120.62(16)
C3 C2 H2 119.7
C1 C2 H2 119.7
C2 C3 C4 121.02(17)
C2 C3 H3 119.5
C4 C3 H3 119.5
C5 C4 C3 119.06(17)
C5 C4 H4 120.5
C3 C4 H4 120.5
C4 C5 C6 121.32(17)
C4 C5 H5 119.3
C6 C5 H5 119.3
C5 C6 C1 119.40(16)
C5 C6 C7 120.84(16)
C1 C6 C7 119.71(16)
O1 C7 C6 123.07(17)
O1 C7 C8 120.19(17)
C6 C7 C8 116.57(15)
C7 C8 C9 114.05(15)
C7 C8 H8A 108.7
C9 C8 H8A 108.7
C7 C8 H8B 108.7
C9 C8 H8B 108.7
H8A C8 H8B 107.6
N1 C9 C10 109.29(14)
N1 C9 C8 109.52(15)
C10 C9 C8 111.48(15)
N1 C9 H9 108.8
C10 C9 H9 108.8
C8 C9 H9 108.8
C11 C10 C15 118.75(17)
C11 C10 C9 120.02(17)
C15 C10 C9 121.23(17)
C10 C11 C12 121.28(18)
C10 C11 H11 119.4
C12 C11 H11 119.4
C13 C12 C11 118.85(18)
C13 C12 H12 120.6
C11 C12 H12 120.6
C12 C13 C14 121.64(17)
C12 C13 Cl1 119.59(15)
C14 C13 Cl1 118.77(15)
C13 C14 C15 118.64(17)
C13 C14 H14 120.7
C15 C14 H14 120.7
C14 C15 C10 120.85(17)
C14 C15 H15 119.6
C10 C15 H15 119.6
C1 N1 C9 119.19(14)
C1 N1 H1N 115.2(15)
C9 N1 H1N 114.2(14)

loop_
_geom_bond_atom_site_label_1
_geom_bond_atom_site_label_2
_geom_bond_distance
C1 N1 1.378(2)
C1 C2 1.408(2)
C1 C6 1.417(2)
C2 C3 1.377(3)
C2 H2 0.93
C3 C4 1.405(3)
C3 H3 0.93
C4 C5 1.373(3)
C4 H4 0.93
C5 C6 1.409(2)
C5 H5 0.93
C6 C7 1.469(3)
C7 O1 1.232(2)
C7 C8 1.506(3)
C8 C9 1.525(2)
C8 H8A 0.97
C8 H8B 0.97
C9 N1 1.460(2)
C9 C10 1.523(2)
C9 H9 0.98
C10 C11 1.382(3)
C10 C15 1.398(3)
C11 C12 1.390(3)
C11 H11 0.93
C12 C13 1.378(3)
C12 H12 0.93
C13 C14 1.386(3)
C13 Cl1 1.7425(18)
C14 C15 1.391(3)
C14 H14 0.93
C15 H15 0.93
N1 H1N 0.84(2)

loop_
_geom_hbond_atom_site_label_D
_geom_hbond_atom_site_label_H
_geom_hbond_atom_site_label_A
_geom_hbond_site_symmetry_A
_geom_hbond_distance_DH
_geom_hbond_distance_HA
_geom_hbond_distance_DA
_geom_hbond_angle_DHA
_geom_hbond_publ_flag
N1 H1N O1 6_575 0.84(2) 2.15(2) 2.957(2) 162(2) yes
C5 H5 Cg3 4_575 0.93 2.83 3.641(2) 146 yes
C11 H11 Cg2 3_576 0.93 2.63 3.465(2) 149 yes

loop_
_geom_torsion_atom_site_label_1
_geom_torsion_atom_site_label_2
_geom_torsion_atom_site_label_3
_geom_torsion_atom_site_label_4
_geom_torsion
N1 C1 C2 C3 -179.37(16)
C6 C1 C2 C3 -0.5(3)
C1 C2 C3 C4 -0.7(3)
C2 C3 C4 C5 0.9(3)
C3 C4 C5 C6 0.2(3)
C4 C5 C6 C1 -1.4(3)
C4 C5 C6 C7 176.00(18)
N1 C1 C6 C5 -179.59(16)
C2 C1 C6 C5 1.5(3)
N1 C1 C6 C7 3.0(3)
C2 C1 C6 C7 -175.94(16)
C5 C6 C7 O1 -0.3(3)
C1 C6 C7 O1 177.09(18)
C5 C6 C7 C8 -175.52(17)
C1 C6 C7 C8 1.9(3)
O1 C7 C8 C9 156.11(19)
C6 C7 C8 C9 -28.6(2)
C7 C8 C9 N1 49.0(2)
C7 C8 C9 C10 170.10(16)
N1 C9 C10 C11 -126.55(18)
C8 C9 C10 C11 112.2(2)
N1 C9 C10 C15 52.8(2)
C8 C9 C10 C15 -68.4(2)
C15 C10 C11 C12 0.1(3)
C9 C10 C11 C12 179.52(18)
C10 C11 C12 C13 -0.4(3)
C11 C12 C13 C14 0.0(3)
C11 C12 C13 Cl1 -179.13(15)
C12 C13 C14 C15 0.6(3)
Cl1 C13 C14 C15 179.75(14)
C13 C14 C15 C10 -0.8(3)
C11 C10 C15 C14 0.5(3)
C9 C10 C15 C14 -178.88(16)
C2 C1 N1 C9 -159.94(16)
C6 C1 N1 C9 21.2(2)
C10 C9 N1 C1 -168.81(15)
C8 C9 N1 C1 -46.4(2)
